data_2020082
loop_
_publ_author_name
'Palomo-Molina, Juliana'
'Garc\'ia-B\'aez, Efr\'en V.'
'Contreras, Rosalinda'
'Pineda-Urbina, Kayim'
'Ramos-Organillo, Angel'

_publ_section_title
;
 Aminosilanes derived from 1<i>H</i>-benzimidazole-2(3<i>H</i>)-thione
;
_journal_coeditor_code FN3201
_journal_issue 9
_journal_name_full 'Acta Crystallographica Section C'
_journal_page_first
;
;
_journal_paper_doi 10.1107/S2053229615014503
_journal_volume 71
_journal_year 2015
_chemical_formula_iupac 'C13 H22 N2 S Si2'
_chemical_formula_moiety 'C13 H22 N2 S Si2'
_chemical_formula_sum 'C13 H22 N2 S Si2'
_chemical_formula_weight 294.56
_chemical_name_systematic 1,3-Bis(trimethylsilyl)-1<i>H</i>-benzimidazole-2(<i>3H</i>)-thione
_space_group_crystal_system orthorhombic
_space_group_IT_number 19
_space_group_name_Hall 'P 2ac 2ab'
_space_group_name_H-M_alt 'P 21 21 21'
_symmetry_space_group_name_Hall 'P 2ac 2ab'
_symmetry_space_group_name_H-M 'P 21 21 21'
_atom_sites_solution_hydrogens geom
_audit_creation_method SHELXL-2014/5
_cell_angle_alpha 90
_cell_angle_beta 90
_cell_angle_gamma 90
_cell_formula_units_Z 4
_cell_length_a 10.0302(3)
_cell_length_b 10.6172(3)
_cell_length_c 16.2428(6)
_cell_measurement_reflns_used 600
_cell_measurement_temperature 293(2)
_cell_measurement_theta_max 25
_cell_measurement_theta_min 20
_cell_volume 1729.74(10)
_computing_cell_refinement
;
SCALEPACK (Otwinowski & Minor, 1997)
;
_computing_data_collection
;
COLLECT (Nonius, 2000)
;
_computing_data_reduction
;
DENZO and SCALEPACK (Otwinowski & Minor, 1997)
;
_computing_molecular_graphics
;
XPMA (Zsolnai, 1997)
;
_computing_publication_material
;
SHELXL2014 (Sheldrick, 2015)
;
_computing_structure_refinement
;
SHELXL2014 (Sheldrick, 2015)
;
_computing_structure_solution
;
SHELXS97 (Sheldrick, 2008)
;
_diffrn_ambient_temperature 293(2)
_diffrn_detector_area_resol_mean 3
_diffrn_measured_fraction_theta_full 0.996
_diffrn_measured_fraction_theta_max 0.993
_diffrn_measurement_device_type 'Nonius Kappa CCD area-detector'
_diffrn_measurement_method \w
_diffrn_radiation_monochromator graphite
_diffrn_radiation_source 'fine-focus sealed tube'
_diffrn_radiation_type MoK\a
_diffrn_radiation_wavelength 0.71073
_diffrn_reflns_av_R_equivalents 0.0643
_diffrn_reflns_limit_h_max 12
_diffrn_reflns_limit_h_min -12
_diffrn_reflns_limit_k_max 13
_diffrn_reflns_limit_k_min -12
_diffrn_reflns_limit_l_max 20
_diffrn_reflns_limit_l_min -20
_diffrn_reflns_number 15678
_diffrn_reflns_theta_full 25.242
_diffrn_reflns_theta_max 27.442
_diffrn_reflns_theta_min 3.756
_diffrn_standards_interval_time 0
_diffrn_standards_number 100
_exptl_absorpt_coefficient_mu 0.313
_exptl_absorpt_correction_T_max 0.8620
_exptl_absorpt_correction_T_min 0.8614
_exptl_absorpt_correction_type sphere
_exptl_absorpt_process_details
;
Interpolation using  Int. Tables Vol. C (1992) p. 523, Table 6.3.3.3,
for
values of muR in the range 0--2.5, and Int. Tables Vol. II (1959) p.
302,
Table 5.3.6 B, for muR in the range 2.6--10.0.
The interpolation procedure of Dwiggins (1975) is used with some
modification.
;
_exptl_crystal_colour colourless
_exptl_crystal_density_diffrn 1.131
_exptl_crystal_description prism
_exptl_crystal_F_000 632
_exptl_crystal_size_max 0.25
_exptl_crystal_size_mid 0.20
_exptl_crystal_size_min 0.10
_exptl_crystal_size_rad 0.1500
_refine_diff_density_max 0.170
_refine_diff_density_min -0.203
_refine_ls_abs_structure_details
;
Flack x parameter determined using 838 quotients [(I+)-(I-)]/[(I+)+(I-)]
(Parsons <i>et al.</i>,  2013)
;
_refine_ls_abs_structure_Flack 0.01(7)
_refine_ls_extinction_coef 0.008(2)
_refine_ls_extinction_expression Fc^*^=kFc[1+0.001xFc^2^\l^3^/sin(2\q)]^-1/4^
_refine_ls_extinction_method
;
SHELXL97 (Sheldrick, 2008)
;
_refine_ls_goodness_of_fit_ref 1.012
_refine_ls_hydrogen_treatment constr
_refine_ls_matrix_type full
_refine_ls_number_parameters 164
_refine_ls_number_reflns 3889
_refine_ls_number_restraints 0
_refine_ls_restrained_S_all 1.012
_refine_ls_R_factor_all 0.0975
_refine_ls_R_factor_gt 0.0479
_refine_ls_shift/su_max 0.000
_refine_ls_shift/su_mean 0.000
_refine_ls_structure_factor_coef Fsqd
_refine_ls_weighting_details 'w = 1/[\s^2^(Fo^2^)+(0.0297P)^2^+0.4977P] where P=(Fo^2^+2Fc^2^)/3'
_refine_ls_weighting_scheme calc
_refine_ls_wR_factor_gt 0.0883
_refine_ls_wR_factor_ref 0.1041
_reflns_number_gt 2472
_reflns_number_total 3889
_reflns_threshold_expression I>2\s(I)
_cod_data_source_file fn3201sup1.cif
_cod_data_source_block 2
_cod_database_code 2020082
_shelx_space_group_comment
;
The symmetry employed for this shelxl refinement is uniquely defined
by the following loop, which should always be used as a source of
symmetry information in preference to the above space-group names.
They are only intended as comments.
;
_shelxl_version_number 2014/5

loop_
_space_group_symop_operation_xyz
'x, y, z'
'-x+1/2, -y, z+1/2'
'x+1/2, -y+1/2, -z'
'-x, y+1/2, -z+1/2'

loop_
_atom_site_type_symbol
_atom_site_label
_atom_site_fract_x
_atom_site_fract_y
_atom_site_fract_z
_atom_site_U_iso_or_equiv
_atom_site_adp_type
_atom_site_calc_flag
_atom_site_occupancy
Si Si1 0.40978(12) 0.83025(11) 0.87960(8) 0.0615(3) Uani d 1
Si Si2 0.81188(12) 1.15207(13) 0.98310(9) 0.0735(4) Uani d 1
S S1 0.68527(14) 0.98333(17) 0.83494(7) 0.0965(6) Uani d 1
N N1 0.5113(3) 0.9147(3) 0.95331(19) 0.0481(8) Uani d 1
N N3 0.6713(3) 1.0480(3) 0.99562(19) 0.0522(8) Uani d 1
C C9 0.5940(4) 1.0147(4) 1.0649(2) 0.0514(9) Uani d 1
C C8 0.4962(4) 0.9315(3) 1.0387(2) 0.0485(9) Uani d 1
C C7 0.4107(4) 0.8755(4) 1.0949(3) 0.0668(12) Uani d 1
H H7 0.3466 0.8178 1.0780 0.080 Uiso calc 1
C C2 0.6206(4) 0.9823(4) 0.9296(2) 0.0525(9) Uani d 1
C C4 0.6060(5) 1.0450(5) 1.1472(3) 0.0802(15) Uani d 1
H H4 0.6718 1.1003 1.1652 0.096 Uiso calc 1
C C5 0.5186(6) 0.9917(7) 1.2017(3) 0.1007(19) Uani d 1
H H5 0.5237 1.0128 1.2572 0.121 Uiso calc 1
C C6 0.4237(6) 0.9077(6) 1.1759(3) 0.0923(17) Uani d 1
H H6 0.3667 0.8717 1.2145 0.111 Uiso calc 1
C C14 0.9616(4) 1.0580(6) 0.9550(4) 0.0990(19) Uani d 1
H H14A 1.0367 1.1132 0.9482 0.148 Uiso calc 1
H H14B 0.9802 0.9982 0.9978 0.148 Uiso calc 1
H H14C 0.9452 1.0140 0.9043 0.148 Uiso calc 1
C C12 0.3532(5) 0.9393(5) 0.7986(3) 0.1019(19) Uani d 1
H H12A 0.2994 0.8944 0.7596 0.153 Uiso calc 1
H H12B 0.3015 1.0057 0.8230 0.153 Uiso calc 1
H H12C 0.4292 0.9747 0.7711 0.153 Uiso calc 1
C C13 0.7699(6) 1.2751(5) 0.9077(5) 0.134(3) Uani d 1
H H13A 0.8447 1.3306 0.9010 0.201 Uiso calc 1
H H13B 0.7488 1.2367 0.8559 0.201 Uiso calc 1
H H13C 0.6945 1.3222 0.9270 0.201 Uiso calc 1
C C11 0.5048(7) 0.6943(5) 0.8405(4) 0.122(2) Uani d 1
H H11A 0.4515 0.6490 0.8013 0.184 Uiso calc 1
H H11B 0.5849 0.7234 0.8143 0.184 Uiso calc 1
H H11C 0.5274 0.6397 0.8855 0.184 Uiso calc 1
C C10 0.2582(5) 0.7739(6) 0.9326(4) 0.114(2) Uani d 1
H H10A 0.2031 0.7288 0.8943 0.172 Uiso calc 1
H H10B 0.2830 0.7190 0.9770 0.172 Uiso calc 1
H H10C 0.2097 0.8446 0.9540 0.172 Uiso calc 1
C C15 0.8462(6) 1.2293(6) 1.0833(4) 0.124(2) Uani d 1
H H15A 0.9209 1.2852 1.0775 0.186 Uiso calc 1
H H15B 0.7693 1.2765 1.1002 0.186 Uiso calc 1
H H15C 0.8662 1.1664 1.1239 0.186 Uiso calc 1

loop_
_atom_site_aniso_label
_atom_site_aniso_U_11
_atom_site_aniso_U_22
_atom_site_aniso_U_33
_atom_site_aniso_U_12
_atom_site_aniso_U_13
_atom_site_aniso_U_23
Si1 0.0585(7) 0.0565(7) 0.0696(8) -0.0086(6) -0.0095(6) -0.0071(6)
Si2 0.0477(6) 0.0730(8) 0.0999(10) -0.0160(6) -0.0084(7) 0.0001(7)
S1 0.0760(8) 0.1618(15) 0.0517(6) -0.0372(10) 0.0097(6) 0.0012(8)
N1 0.0434(16) 0.0495(18) 0.052(2) -0.0058(14) 0.0010(15) 0.0006(14)
N3 0.0455(16) 0.0559(19) 0.055(2) -0.0098(14) -0.0040(16) -0.0011(15)
C9 0.045(2) 0.061(2) 0.048(2) 0.008(2) -0.0043(18) -0.0040(19)
C8 0.043(2) 0.051(2) 0.052(2) 0.0071(18) 0.0027(19) 0.0041(18)
C7 0.055(2) 0.074(3) 0.072(3) 0.004(2) 0.013(2) 0.013(2)
C2 0.046(2) 0.062(2) 0.050(2) -0.0074(18) -0.0001(17) 0.003(2)
C4 0.065(3) 0.115(4) 0.061(3) 0.004(3) -0.011(2) -0.017(3)
C5 0.082(4) 0.175(6) 0.046(3) 0.023(4) 0.002(3) -0.003(4)
C6 0.073(3) 0.142(5) 0.061(3) 0.012(4) 0.014(3) 0.021(3)
C14 0.050(3) 0.129(5) 0.118(5) -0.004(3) -0.001(3) 0.002(4)
C12 0.105(4) 0.103(4) 0.098(4) -0.024(3) -0.045(3) 0.018(3)
C13 0.096(4) 0.095(4) 0.212(8) -0.027(3) -0.011(5) 0.063(5)
C11 0.139(5) 0.100(4) 0.129(5) 0.029(4) -0.026(5) -0.054(4)
C10 0.085(4) 0.126(5) 0.132(5) -0.057(4) -0.011(4) 0.001(4)
C15 0.098(4) 0.127(5) 0.148(6) -0.045(4) -0.001(4) -0.057(4)

loop_
_atom_type_symbol
_atom_type_description
_atom_type_scat_dispersion_real
_atom_type_scat_dispersion_imag
_atom_type_scat_source
C C 0.0033 0.0016 'International Tables Vol C Tables 4.2.6.8 and 6.1.1.4'
H H 0.0000 0.0000 'International Tables Vol C Tables 4.2.6.8 and 6.1.1.4'
N N 0.0061 0.0033 'International Tables Vol C Tables 4.2.6.8 and 6.1.1.4'
S S 0.1246 0.1234 'International Tables Vol C Tables 4.2.6.8 and 6.1.1.4'
Si Si 0.0817 0.0704 'International Tables Vol C Tables 4.2.6.8 and 6.1.1.4'

loop_
_geom_angle_atom_site_label_1
_geom_angle_atom_site_label_2
_geom_angle_atom_site_label_3
_geom_angle
_geom_angle_publ_flag
N1 Si1 C11 109.0(2) yes
N1 Si1 C12 109.53(19) yes
C11 Si1 C12 113.9(3) yes
N1 Si1 C10 108.4(2) yes
C11 Si1 C10 109.4(3) yes
C12 Si1 C10 106.4(3) yes
N3 Si2 C13 109.4(2) yes
N3 Si2 C15 108.5(2) yes
C13 Si2 C15 108.2(3) yes
N3 Si2 C14 109.3(2) yes
C13 Si2 C14 113.7(3) yes
C15 Si2 C14 107.7(3) yes
C2 N1 C8 107.3(3) no
C2 N1 Si1 121.7(3) yes
C8 N1 Si1 130.9(3) yes
C2 N3 C9 106.9(3) no
C2 N3 Si2 120.8(3) yes
C9 N3 Si2 132.3(2) yes
C4 C9 C8 120.5(4) no
C4 C9 N3 131.7(4) no
C8 C9 N3 107.7(3) no
C7 C8 C9 120.6(4) no
C7 C8 N1 131.4(4) no
C9 C8 N1 107.9(3) no
C6 C7 C8 117.9(5) ?
C6 C7 H7 121.1 ?
C8 C7 H7 121.1 ?
N1 C2 N3 110.1(3) no
N1 C2 S1 125.1(3) yes
N3 C2 S1 124.8(3) yes
C5 C4 C9 118.3(5) no
C5 C4 H4 120.8 ?
C9 C4 H4 120.8 ?
C4 C5 C6 121.1(5) no
C4 C5 H5 119.5 ?
C6 C5 H5 119.5 ?
C7 C6 C5 121.6(5) no
C7 C6 H6 119.2 ?
C5 C6 H6 119.2 ?
Si2 C14 H14A 109.5 ?
Si2 C14 H14B 109.5 ?
H14A C14 H14B 109.5 ?
Si2 C14 H14C 109.5 ?
H14A C14 H14C 109.5 ?
H14B C14 H14C 109.5 ?
Si1 C12 H12A 109.5 ?
Si1 C12 H12B 109.5 ?
H12A C12 H12B 109.5 ?
Si1 C12 H12C 109.5 ?
H12A C12 H12C 109.5 ?
H12B C12 H12C 109.5 ?
Si2 C13 H13A 109.5 ?
Si2 C13 H13B 109.5 ?
H13A C13 H13B 109.5 ?
Si2 C13 H13C 109.5 ?
H13A C13 H13C 109.5 ?
H13B C13 H13C 109.5 ?
Si1 C11 H11A 109.5 ?
Si1 C11 H11B 109.5 ?
H11A C11 H11B 109.5 ?
Si1 C11 H11C 109.5 ?
H11A C11 H11C 109.5 ?
H11B C11 H11C 109.5 ?
Si1 C10 H10A 109.5 ?
Si1 C10 H10B 109.5 ?
H10A C10 H10B 109.5 ?
Si1 C10 H10C 109.5 ?
H10A C10 H10C 109.5 ?
H10B C10 H10C 109.5 ?
Si2 C15 H15A 109.5 ?
Si2 C15 H15B 109.5 ?
H15A C15 H15B 109.5 ?
Si2 C15 H15C 109.5 ?
H15A C15 H15C 109.5 ?
H15B C15 H15C 109.5 ?

loop_
_geom_bond_atom_site_label_1
_geom_bond_atom_site_label_2
_geom_bond_distance
_geom_bond_publ_flag
Si1 N1 1.809(3) yes
Si1 C11 1.842(5) yes
Si1 C12 1.842(5) yes
Si1 C10 1.847(5) yes
Si2 N3 1.803(3) yes
Si2 C13 1.839(6) yes
Si2 C15 1.854(6) yes
Si2 C14 1.861(5) yes
S1 C2 1.669(4) yes
N1 C2 1.366(4) no
N1 C8 1.406(5) no
N3 C2 1.376(5) no
N3 C9 1.412(5) no
C9 C4 1.381(5) no
C9 C8 1.387(5) no
C8 C7 1.387(5) no
C7 C6 1.366(7) no
C7 H7 0.9300 ?
C4 C5 1.369(7) no
C4 H4 0.9300 ?
C5 C6 1.370(8) no
C5 H5 0.9300 ?
C6 H6 0.9300 ?
C14 H14A 0.9600 ?
C14 H14B 0.9600 ?
C14 H14C 0.9600 ?
C12 H12A 0.9600 ?
C12 H12B 0.9600 ?
C12 H12C 0.9600 ?
C13 H13A 0.9600 ?
C13 H13B 0.9600 ?
C13 H13C 0.9600 ?
C11 H11A 0.9600 ?
C11 H11B 0.9600 ?
C11 H11C 0.9600 ?
C10 H10A 0.9600 ?
C10 H10B 0.9600 ?
C10 H10C 0.9600 ?
C15 H15A 0.9600 ?
C15 H15B 0.9600 ?
C15 H15C 0.9600 ?

loop_
_geom_hbond_atom_site_label_D
_geom_hbond_atom_site_label_H
_geom_hbond_atom_site_label_A
_geom_hbond_distance_DH
_geom_hbond_distance_HA
_geom_hbond_distance_DA
_geom_hbond_angle_DHA
C11 H11B S1 0.96 2.96 3.564(7) 122.4
C12 H12C S1 0.96 2.77 3.415(5) 125.1
C13 H13B S1 0.96 2.79 3.423(7) 124.6
C14 H14C S1 0.96 2.86 3.480(5) 123.3

loop_
_geom_torsion_atom_site_label_1
_geom_torsion_atom_site_label_2
_geom_torsion_atom_site_label_3
_geom_torsion_atom_site_label_4
_geom_torsion
_geom_torsion_publ_flag
C11 Si1 N1 C2 70.3(4) yes
C12 Si1 N1 C2 -55.0(4) yes
C10 Si1 N1 C2 -170.7(3) yes
C11 Si1 N1 C8 -113.2(4) yes
C12 Si1 N1 C8 121.5(4) yes
C10 Si1 N1 C8 5.8(4) yes
C13 Si2 N3 C2 59.4(4) yes
C15 Si2 N3 C2 177.2(4) yes
C14 Si2 N3 C2 -65.7(4) yes
C13 Si2 N3 C9 -121.0(4) yes
C15 Si2 N3 C9 -3.2(4) yes
C14 Si2 N3 C9 113.9(4) yes
C2 N3 C9 C4 174.9(5) no
Si2 N3 C9 C4 -4.8(7) yes
C2 N3 C9 C8 -1.2(4) no
Si2 N3 C9 C8 179.1(3) yes
C4 C9 C8 C7 -1.3(6) ?
N3 C9 C8 C7 175.3(3) no
C4 C9 C8 N1 -177.6(4) no
N3 C9 C8 N1 -1.0(4) no
C2 N1 C8 C7 -172.9(4) no
Si1 N1 C8 C7 10.2(6) yes
C2 N1 C8 C9 2.8(4) no
Si1 N1 C8 C9 -174.1(3) yes
C9 C8 C7 C6 1.8(6) ?
N1 C8 C7 C6 177.1(4) no
C8 N1 C2 N3 -3.7(4) no
Si1 N1 C2 N3 173.6(2) yes
C8 N1 C2 S1 175.3(3) yes
Si1 N1 C2 S1 -7.5(5) yes
C9 N3 C2 N1 3.1(4) no
Si2 N3 C2 N1 -177.2(2) yes
C9 N3 C2 S1 -175.9(3) yes
Si2 N3 C2 S1 3.9(5) yes
C8 C9 C4 C5 -0.5(7) ?
N3 C9 C4 C5 -176.2(4) no
C9 C4 C5 C6 1.7(8) ?
C8 C7 C6 C5 -0.6(8) ?
C4 C5 C6 C7 -1.2(9) ?

_cod_database_fobs_code 2020082
